data_2226384
loop_
_publ_author_name
'Dardouri, Rachid'
'Ouazzani Chahdi, F.'
'Saffon, Natalie'
'Essassi, El Mokhtar'
'Ng, Seik Weng'

_publ_section_title
;
 1,5-Dimethyl-3-propargyl-1<i>H</i>-1,5-benzodiazepine-2,4(3<i>H</i>,5<i>H</i>)-dione
;
_journal_coeditor_code CI5110
_journal_issue 7
_journal_name_full 'Acta Crystallographica Section E'
_journal_page_first o1797
_journal_paper_doi 10.1107/S1600536810024219
_journal_volume 66
_journal_year 2010
_chemical_formula_iupac 'C14 H14 N2 O2'
_chemical_formula_moiety 'C14 H14 N2 O2'
_chemical_formula_sum 'C14 H14 N2 O2'
_chemical_formula_weight 242.27
_chemical_name_systematic
;
1,5-Dimethyl-3-propargyl-1<i>H</i>-1,5-benzodiazepine-
2,4(3<i>H</i>,5<i>H</i>)-dione
;
_space_group_IT_number 9
_symmetry_cell_setting monoclinic
_symmetry_space_group_name_Hall 'C -2yc'
_symmetry_space_group_name_H-M 'C 1 c 1'
_atom_sites_solution_hydrogens geom
_atom_sites_solution_primary direct
_atom_sites_solution_secondary difmap
_audit_creation_method SHELXL-97
_cell_angle_alpha 90.00
_cell_angle_beta 93.7010(10)
_cell_angle_gamma 90.00
_cell_formula_units_Z 8
_cell_length_a 16.0768(3)
_cell_length_b 17.1087(3)
_cell_length_c 8.9530(2)
_cell_measurement_reflns_used 5448
_cell_measurement_temperature 293(2)
_cell_measurement_theta_max 29.4
_cell_measurement_theta_min 2.5
_cell_volume 2457.42(8)
_computing_cell_refinement 'SAINT (Bruker, 2008)'
_computing_data_collection 'APEX2 (Bruker, 2008)'
_computing_data_reduction 'SAINT (Bruker, 2008)'
_computing_molecular_graphics 'X-SEED (Barbour, 2001)'
_computing_publication_material 'publCIF (Westrip, 2010)'
_computing_structure_refinement 'SHELXL97 (Sheldrick, 2008)'
_computing_structure_solution 'SHELXS97 (Sheldrick, 2008)'
_diffrn_ambient_temperature 293(2)
_diffrn_measured_fraction_theta_full 0.996
_diffrn_measured_fraction_theta_max 0.996
_diffrn_measurement_device_type 'Bruker X8 APEXII area-detector'
_diffrn_measurement_method '\f and \w scans'
_diffrn_radiation_monochromator graphite
_diffrn_radiation_source 'fine-focus sealed tube'
_diffrn_radiation_type MoK\a
_diffrn_radiation_wavelength 0.71073
_diffrn_reflns_av_R_equivalents 0.0492
_diffrn_reflns_av_sigmaI/netI 0.0408
_diffrn_reflns_limit_h_max 22
_diffrn_reflns_limit_h_min -22
_diffrn_reflns_limit_k_max 23
_diffrn_reflns_limit_k_min -24
_diffrn_reflns_limit_l_max 12
_diffrn_reflns_limit_l_min -12
_diffrn_reflns_number 21953
_diffrn_reflns_theta_full 30.00
_diffrn_reflns_theta_max 30.00
_diffrn_reflns_theta_min 2.80
_diffrn_standards_number 0
_exptl_absorpt_coefficient_mu 0.089
_exptl_absorpt_correction_type none
_exptl_crystal_colour Colourless
_exptl_crystal_density_diffrn 1.310
_exptl_crystal_density_method 'not measured'
_exptl_crystal_description Plate
_exptl_crystal_F_000 1024
_exptl_crystal_size_max 0.40
_exptl_crystal_size_mid 0.30
_exptl_crystal_size_min 0.05
_refine_diff_density_max 0.218
_refine_diff_density_min -0.189
_refine_ls_extinction_method none
_refine_ls_goodness_of_fit_ref 1.056
_refine_ls_hydrogen_treatment mixed
_refine_ls_matrix_type full
_refine_ls_number_parameters 337
_refine_ls_number_reflns 3580
_refine_ls_number_restraints 4
_refine_ls_restrained_S_all 1.055
_refine_ls_R_factor_all 0.0720
_refine_ls_R_factor_gt 0.0377
_refine_ls_shift/su_max 0.001
_refine_ls_shift/su_mean 0.001
_refine_ls_structure_factor_coef Fsqd
_refine_ls_weighting_details 'calc w=1/[\s^2^(Fo^2^)+(0.0514P)^2^+0.5357P] where P=(Fo^2^+2Fc^2^)/3'
_refine_ls_weighting_scheme calc
_refine_ls_wR_factor_gt 0.0846
_refine_ls_wR_factor_ref 0.1048
_reflns_number_gt 2637
_reflns_number_total 3580
_reflns_threshold_expression I>2\s(I)
_cod_data_source_file ci5110.cif
_cod_data_source_block I
_cod_original_sg_symbol_H-M 'C c'
_cod_database_code 2226384
_cod_database_fobs_code 2226384

loop_
_symmetry_equiv_pos_as_xyz
'x, y, z'
'x, -y, z+1/2'
'x+1/2, y+1/2, z'
'x+1/2, -y+1/2, z+1/2'

loop_
_atom_site_type_symbol
_atom_site_label
_atom_site_fract_x
_atom_site_fract_y
_atom_site_fract_z
_atom_site_U_iso_or_equiv
_atom_site_adp_type
_atom_site_calc_flag
_atom_site_refinement_flags
_atom_site_occupancy
_atom_site_disorder_assembly
_atom_site_disorder_group
O O1 0.50007(11) 0.33109(11) 0.5000(2) 0.0339(4) Uani d . 1 . .
O O2 0.34014(11) 0.41769(12) 0.21819(19) 0.0332(4) Uani d . 1 . .
O O3 0.99978(11) 0.63153(11) 0.9419(2) 0.0363(4) Uani d . 1 . .
O O4 0.78408(12) 0.58439(13) 0.74162(19) 0.0380(5) Uani d . 1 . .
N N1 0.39120(12) 0.33841(12) 0.6473(2) 0.0268(4) Uani d . 1 . .
N N2 0.26570(12) 0.39080(12) 0.4189(2) 0.0253(4) Uani d . 1 . .
N N3 0.91197(13) 0.68624(13) 1.1007(2) 0.0293(5) Uani d . 1 . .
N N4 0.75177(12) 0.65404(14) 0.9454(2) 0.0298(5) Uani d . 1 . .
C C1 0.31443(15) 0.37280(14) 0.6847(3) 0.0251(5) Uani d . 1 . .
C C2 0.29827(17) 0.38043(16) 0.8365(3) 0.0318(6) Uani d . 1 . .
H H2 0.3393 0.3670 0.9099 0.038 Uiso calc R 1 . .
C C3 0.22235(19) 0.40758(17) 0.8778(3) 0.0382(6) Uani d . 1 . .
H H3 0.2124 0.4121 0.9786 0.046 Uiso calc R 1 . .
C C4 0.16095(18) 0.42805(17) 0.7692(3) 0.0384(6) Uani d . 1 . .
H H4 0.1091 0.4449 0.7969 0.046 Uiso calc R 1 . .
C C5 0.17692(16) 0.42341(15) 0.6190(3) 0.0308(5) Uani d . 1 . .
H H5 0.1359 0.4385 0.5467 0.037 Uiso calc R 1 . .
C C6 0.25334(15) 0.39661(13) 0.5746(3) 0.0240(5) Uani d . 1 . .
C C7 0.33523(15) 0.41709(14) 0.3543(3) 0.0242(5) Uani d . 1 . .
C C8 0.40776(14) 0.44186(14) 0.4628(2) 0.0232(5) Uani d . 1 . .
H H8 0.3882 0.4782 0.5375 0.028 Uiso calc R 1 . .
C C9 0.43852(14) 0.36629(14) 0.5383(3) 0.0250(5) Uani d . 1 . .
C C10 0.19504(16) 0.36807(17) 0.3156(3) 0.0329(6) Uani d . 1 . .
H H10A 0.2141 0.3334 0.2408 0.049 Uiso calc R 1 . .
H H10B 0.1711 0.4139 0.2682 0.049 Uiso calc R 1 . .
H H10C 0.1537 0.3421 0.3704 0.049 Uiso calc R 1 . .
C C11 0.47672(15) 0.48013(16) 0.3774(3) 0.0295(5) Uani d . 1 . .
H H11A 0.4954 0.4434 0.3040 0.035 Uiso calc R 1 . .
H H11B 0.4540 0.5255 0.3239 0.035 Uiso calc R 1 . .
C C12 0.54896(16) 0.50462(16) 0.4769(3) 0.0324(5) Uani d . 1 . .
C C13 0.60798(19) 0.5229(2) 0.5539(4) 0.0446(7) Uani d D 1 . .
H H13 0.6549(15) 0.537(2) 0.614(4) 0.062(11) Uiso d D 1 . .
C C14 0.42070(18) 0.26755(16) 0.7274(3) 0.0373(6) Uani d . 1 . .
H H14A 0.4325 0.2277 0.6563 0.056 Uiso calc R 1 . .
H H14B 0.3784 0.2493 0.7898 0.056 Uiso calc R 1 . .
H H14C 0.4704 0.2794 0.7884 0.056 Uiso calc R 1 . .
C C15 0.83776(15) 0.68259(15) 1.1784(3) 0.0279(5) Uani d . 1 . .
C C16 0.84147(18) 0.69589(16) 1.3331(3) 0.0343(6) Uani d . 1 . .
H H16 0.8919 0.7095 1.3829 0.041 Uiso calc R 1 . .
C C17 0.7709(2) 0.68902(17) 1.4124(3) 0.0404(7) Uani d . 1 . .
H H17 0.7745 0.6968 1.5154 0.049 Uiso calc R 1 . .
C C18 0.6949(2) 0.67062(18) 1.3391(3) 0.0429(7) Uani d . 1 . .
H H18 0.6477 0.6658 1.3932 0.052 Uiso calc R 1 . .
C C19 0.68919(17) 0.65948(16) 1.1858(3) 0.0357(6) Uani d . 1 . .
H H19 0.6378 0.6481 1.1369 0.043 Uiso calc R 1 . .
C C20 0.75997(16) 0.66527(14) 1.1039(3) 0.0278(5) Uani d . 1 . .
C C21 0.79742(15) 0.60039(16) 0.8740(3) 0.0281(5) Uani d . 1 . .
C C22 0.87014(15) 0.56424(15) 0.9697(3) 0.0274(5) Uani d . 1 . .
H H22 0.8497 0.5453 1.0640 0.033 Uiso calc R 1 . .
C C23 0.93407(15) 0.62914(15) 1.0034(3) 0.0272(5) Uani d . 1 . .
C C24 0.67961(17) 0.68895(18) 0.8601(3) 0.0386(6) Uani d . 1 . .
H H24A 0.6957 0.7049 0.7634 0.058 Uiso calc R 1 . .
H H24B 0.6605 0.7336 0.9131 0.058 Uiso calc R 1 . .
H H24C 0.6356 0.6511 0.8484 0.058 Uiso calc R 1 . .
C C25 0.90761(17) 0.49596(16) 0.8873(3) 0.0330(6) Uani d . 1 . .
H H25A 0.8631 0.4621 0.8477 0.040 Uiso calc R 1 . .
H H25B 0.9365 0.5159 0.8034 0.040 Uiso calc R 1 . .
C C26 0.96610(17) 0.45014(16) 0.9847(3) 0.0326(6) Uani d . 1 . .
C C27 1.01106(19) 0.41189(19) 1.0637(4) 0.0445(7) Uani d D 1 . .
H H27 1.043(2) 0.3804(19) 1.130(4) 0.070(12) Uiso d D 1 . .
C C28 0.97458(18) 0.74656(18) 1.1443(4) 0.0426(7) Uani d . 1 . .
H H28A 1.0095 0.7556 1.0630 0.064 Uiso calc R 1 . .
H H28B 1.0082 0.7291 1.2305 0.064 Uiso calc R 1 . .
H H28C 0.9468 0.7942 1.1679 0.064 Uiso calc R 1 . .

loop_
_atom_site_aniso_label
_atom_site_aniso_U_11
_atom_site_aniso_U_22
_atom_site_aniso_U_33
_atom_site_aniso_U_12
_atom_site_aniso_U_13
_atom_site_aniso_U_23
O1 0.0256(9) 0.0397(10) 0.0365(11) 0.0051(8) 0.0020(7) -0.0001(8)
O2 0.0345(9) 0.0472(11) 0.0175(9) -0.0022(8) -0.0014(7) 0.0014(8)
O3 0.0284(10) 0.0455(11) 0.0350(11) -0.0010(8) 0.0007(8) -0.0021(9)
O4 0.0363(10) 0.0558(13) 0.0210(10) -0.0022(9) -0.0054(8) -0.0026(8)
N1 0.0276(10) 0.0311(10) 0.0210(10) 0.0018(8) -0.0029(8) 0.0052(9)
N2 0.0234(10) 0.0323(11) 0.0197(10) -0.0023(8) -0.0022(8) -0.0003(8)
N3 0.0267(10) 0.0350(12) 0.0254(11) -0.0037(8) -0.0038(8) -0.0050(9)
N4 0.0256(10) 0.0398(12) 0.0233(11) -0.0010(8) -0.0030(8) 0.0021(9)
C1 0.0275(12) 0.0277(12) 0.0202(11) -0.0040(9) 0.0019(9) 0.0009(10)
C2 0.0372(13) 0.0376(14) 0.0204(12) -0.0069(11) 0.0008(10) 0.0013(10)
C3 0.0507(16) 0.0403(15) 0.0249(13) -0.0065(12) 0.0139(12) -0.0015(12)
C4 0.0376(15) 0.0383(15) 0.0411(16) -0.0005(12) 0.0161(12) -0.0007(13)
C5 0.0272(12) 0.0342(13) 0.0312(13) -0.0017(10) 0.0034(10) 0.0002(11)
C6 0.0256(11) 0.0261(11) 0.0202(11) -0.0039(9) 0.0015(9) 0.0003(9)
C7 0.0244(11) 0.0288(12) 0.0194(11) 0.0038(9) -0.0003(8) 0.0019(9)
C8 0.0243(11) 0.0293(12) 0.0162(10) -0.0010(9) 0.0022(8) -0.0013(9)
C9 0.0230(11) 0.0309(12) 0.0202(11) -0.0016(9) -0.0056(9) -0.0008(9)
C10 0.0276(13) 0.0400(15) 0.0295(14) -0.0048(11) -0.0102(10) -0.0004(11)
C11 0.0279(12) 0.0380(14) 0.0227(12) -0.0040(10) 0.0017(9) 0.0037(10)
C12 0.0308(13) 0.0374(13) 0.0296(13) -0.0036(11) 0.0060(11) 0.0054(11)
C13 0.0379(15) 0.0542(19) 0.0412(17) -0.0145(14) -0.0016(13) 0.0030(14)
C14 0.0414(15) 0.0365(15) 0.0335(14) 0.0051(12) -0.0019(11) 0.0121(12)
C15 0.0316(13) 0.0288(13) 0.0231(12) 0.0016(10) -0.0010(10) -0.0013(10)
C16 0.0438(15) 0.0345(14) 0.0238(13) 0.0031(11) -0.0047(11) -0.0013(11)
C17 0.0598(18) 0.0374(15) 0.0244(13) 0.0026(13) 0.0047(13) 0.0006(12)
C18 0.0497(17) 0.0412(17) 0.0401(17) -0.0037(13) 0.0199(14) 0.0010(13)
C19 0.0337(14) 0.0384(15) 0.0356(15) -0.0055(11) 0.0056(12) -0.0004(12)
C20 0.0317(12) 0.0284(12) 0.0233(12) -0.0028(10) 0.0011(10) 0.0004(10)
C21 0.0254(11) 0.0374(13) 0.0210(12) -0.0078(10) -0.0016(9) 0.0018(10)
C22 0.0312(12) 0.0335(13) 0.0170(11) -0.0003(10) -0.0016(9) 0.0007(10)
C23 0.0250(11) 0.0353(13) 0.0202(12) 0.0019(9) -0.0056(9) 0.0023(10)
C24 0.0291(13) 0.0506(17) 0.0351(15) 0.0009(12) -0.0066(11) 0.0030(13)
C25 0.0422(14) 0.0367(14) 0.0197(12) -0.0012(11) -0.0007(11) -0.0029(10)
C26 0.0341(13) 0.0362(14) 0.0279(13) -0.0034(11) 0.0051(10) -0.0044(11)
C27 0.0344(15) 0.0495(18) 0.0488(19) -0.0012(13) -0.0036(13) 0.0078(14)
C28 0.0351(14) 0.0497(17) 0.0423(17) -0.0121(13) -0.0030(12) -0.0113(14)

loop_
_atom_type_symbol
_atom_type_description
_atom_type_scat_dispersion_real
_atom_type_scat_dispersion_imag
_atom_type_scat_source
C C 0.0033 0.0000 'International Tables Vol C Tables 4.2.6.8 and 6.1.1.4'
H H 0.0000 0.0000 'International Tables Vol C Tables 4.2.6.8 and 6.1.1.4'
N N 0.0061 0.0000 'International Tables Vol C Tables 4.2.6.8 and 6.1.1.4'
O O 0.0106 0.0000 'International Tables Vol C Tables 4.2.6.8 and 6.1.1.4'

loop_
_geom_angle_atom_site_label_1
_geom_angle_atom_site_label_2
_geom_angle_atom_site_label_3
_geom_angle_site_symmetry_1
_geom_angle_site_symmetry_3
_geom_angle
_geom_angle_publ_flag
C9 N1 C1 . . 123.77(19) ?
C9 N1 C14 . . 117.4(2) ?
C1 N1 C14 . . 118.8(2) ?
C7 N2 C6 . . 124.09(19) ?
C7 N2 C10 . . 116.2(2) ?
C6 N2 C10 . . 118.88(19) ?
C23 N3 C15 . . 122.7(2) ?
C23 N3 C28 . . 117.8(2) ?
C15 N3 C28 . . 118.7(2) ?
C21 N4 C20 . . 122.6(2) ?
C21 N4 C24 . . 117.4(2) ?
C20 N4 C24 . . 118.6(2) ?
C6 C1 C2 . . 119.1(2) ?
C6 C1 N1 . . 122.0(2) ?
C2 C1 N1 . . 118.8(2) ?
C3 C2 C1 . . 120.8(2) ?
C3 C2 H2 . . 119.6 ?
C1 C2 H2 . . 119.6 ?
C2 C3 C4 . . 120.0(3) ?
C2 C3 H3 . . 120.0 ?
C4 C3 H3 . . 120.0 ?
C3 C4 C5 . . 119.8(3) ?
C3 C4 H4 . . 120.1 ?
C5 C4 H4 . . 120.1 ?
C4 C5 C6 . . 121.1(3) ?
C4 C5 H5 . . 119.4 ?
C6 C5 H5 . . 119.4 ?
C5 C6 C1 . . 119.0(2) ?
C5 C6 N2 . . 118.9(2) ?
C1 C6 N2 . . 122.1(2) ?
O2 C7 N2 . . 122.0(2) ?
O2 C7 C8 . . 122.3(2) ?
N2 C7 C8 . . 115.7(2) ?
C9 C8 C7 . . 105.00(19) ?
C9 C8 C11 . . 111.0(2) ?
C7 C8 C11 . . 110.36(19) ?
C9 C8 H8 . . 110.1 ?
C7 C8 H8 . . 110.1 ?
C11 C8 H8 . . 110.1 ?
O1 C9 N1 . . 121.8(2) ?
O1 C9 C8 . . 122.4(2) ?
N1 C9 C8 . . 115.7(2) ?
N2 C10 H10A . . 109.5 ?
N2 C10 H10B . . 109.5 ?
H10A C10 H10B . . 109.5 ?
N2 C10 H10C . . 109.5 ?
H10A C10 H10C . . 109.5 ?
H10B C10 H10C . . 109.5 ?
C12 C11 C8 . . 112.7(2) ?
C12 C11 H11A . . 109.1 ?
C8 C11 H11A . . 109.1 ?
C12 C11 H11B . . 109.1 ?
C8 C11 H11B . . 109.1 ?
H11A C11 H11B . . 107.8 ?
C13 C12 C11 . . 178.1(3) ?
C12 C13 H13 . . 180(3) ?
N1 C14 H14A . . 109.5 ?
N1 C14 H14B . . 109.5 ?
H14A C14 H14B . . 109.5 ?
N1 C14 H14C . . 109.5 ?
H14A C14 H14C . . 109.5 ?
H14B C14 H14C . . 109.5 ?
C16 C15 C20 . . 118.8(2) ?
C16 C15 N3 . . 119.6(2) ?
C20 C15 N3 . . 121.6(2) ?
C17 C16 C15 . . 120.7(2) ?
C17 C16 H16 . . 119.7 ?
C15 C16 H16 . . 119.7 ?
C16 C17 C18 . . 120.3(3) ?
C16 C17 H17 . . 119.9 ?
C18 C17 H17 . . 119.9 ?
C17 C18 C19 . . 120.1(3) ?
C17 C18 H18 . . 120.0 ?
C19 C18 H18 . . 120.0 ?
C18 C19 C20 . . 120.5(3) ?
C18 C19 H19 . . 119.8 ?
C20 C19 H19 . . 119.8 ?
C19 C20 C15 . . 119.6(2) ?
C19 C20 N4 . . 119.1(2) ?
C15 C20 N4 . . 121.3(2) ?
O4 C21 N4 . . 122.7(2) ?
O4 C21 C22 . . 122.1(2) ?
N4 C21 C22 . . 115.1(2) ?
C25 C22 C23 . . 111.7(2) ?
C25 C22 C21 . . 110.40(19) ?
C23 C22 C21 . . 107.2(2) ?
C25 C22 H22 . . 109.2 ?
C23 C22 H22 . . 109.2 ?
C21 C22 H22 . . 109.2 ?
O3 C23 N3 . . 121.9(2) ?
O3 C23 C22 . . 121.6(2) ?
N3 C23 C22 . . 116.4(2) ?
N4 C24 H24A . . 109.5 ?
N4 C24 H24B . . 109.5 ?
H24A C24 H24B . . 109.5 ?
N4 C24 H24C . . 109.5 ?
H24A C24 H24C . . 109.5 ?
H24B C24 H24C . . 109.5 ?
C26 C25 C22 . . 112.3(2) ?
C26 C25 H25A . . 109.1 ?
C22 C25 H25A . . 109.1 ?
C26 C25 H25B . . 109.1 ?
C22 C25 H25B . . 109.1 ?
H25A C25 H25B . . 107.9 ?
C27 C26 C25 . . 178.0(3) ?
C26 C27 H27 . . 176(3) ?
N3 C28 H28A . . 109.5 ?
N3 C28 H28B . . 109.5 ?
H28A C28 H28B . . 109.5 ?
N3 C28 H28C . . 109.5 ?
H28A C28 H28C . . 109.5 ?
H28B C28 H28C . . 109.5 ?

loop_
_geom_bond_atom_site_label_1
_geom_bond_atom_site_label_2
_geom_bond_site_symmetry_2
_geom_bond_distance
_geom_bond_publ_flag
O1 C9 . 1.226(3) ?
O2 C7 . 1.226(3) ?
O3 C23 . 1.223(3) ?
O4 C21 . 1.222(3) ?
N1 C9 . 1.361(3) ?
N1 C1 . 1.427(3) ?
N1 C14 . 1.472(3) ?
N2 C7 . 1.367(3) ?
N2 C6 . 1.424(3) ?
N2 C10 . 1.470(3) ?
N3 C23 . 1.371(3) ?
N3 C15 . 1.421(3) ?
N3 C28 . 1.476(3) ?
N4 C21 . 1.360(3) ?
N4 C20 . 1.430(3) ?
N4 C24 . 1.473(3) ?
C1 C6 . 1.406(3) ?
C1 C2 . 1.406(4) ?
C2 C3 . 1.379(4) ?
C2 H2 . 0.93 ?
C3 C4 . 1.385(4) ?
C3 H3 . 0.93 ?
C4 C5 . 1.388(4) ?
C4 H4 . 0.93 ?
C5 C6 . 1.393(4) ?
C5 H5 . 0.93 ?
C7 C8 . 1.528(3) ?
C8 C9 . 1.526(3) ?
C8 C11 . 1.534(3) ?
C8 H8 . 0.98 ?
C10 H10A . 0.96 ?
C10 H10B . 0.96 ?
C10 H10C . 0.96 ?
C11 C12 . 1.478(4) ?
C11 H11A . 0.97 ?
C11 H11B . 0.97 ?
C12 C13 . 1.179(4) ?
C13 H13 . 0.93(3) ?
C14 H14A . 0.96 ?
C14 H14B . 0.96 ?
C14 H14C . 0.96 ?
C15 C16 . 1.401(3) ?
C15 C20 . 1.411(3) ?
C16 C17 . 1.381(4) ?
C16 H16 . 0.93 ?
C17 C18 . 1.385(4) ?
C17 H17 . 0.93 ?
C18 C19 . 1.383(4) ?
C18 H18 . 0.93 ?
C19 C20 . 1.397(4) ?
C19 H19 . 0.93 ?
C21 C22 . 1.535(3) ?
C22 C25 . 1.526(4) ?
C22 C23 . 1.530(3) ?
C22 H22 . 0.98 ?
C24 H24A . 0.96 ?
C24 H24B . 0.96 ?
C24 H24C . 0.96 ?
C25 C26 . 1.468(4) ?
C25 H25A . 0.97 ?
C25 H25B . 0.97 ?
C26 C27 . 1.177(4) ?
C27 H27 . 0.93(3) ?
C28 H28A . 0.96 ?
C28 H28B . 0.96 ?
C28 H28C . 0.96 ?

loop_
_geom_hbond_atom_site_label_D
_geom_hbond_atom_site_label_H
_geom_hbond_atom_site_label_A
_geom_hbond_site_symmetry_A
_geom_hbond_distance_DH
_geom_hbond_distance_HA
_geom_hbond_distance_DA
_geom_hbond_angle_DHA
_geom_hbond_publ_flag
C13 H13 O4 . 0.93(3) 2.44(3) 3.366(3) 172(3) yes
C8 H8 O2 2_565 0.98 2.56 3.536(3) 175 yes
C19 H19 O1 2_565 0.93 2.49 3.374(3) 160 yes

loop_
_geom_torsion_atom_site_label_1
_geom_torsion_atom_site_label_2
_geom_torsion_atom_site_label_3
_geom_torsion_atom_site_label_4
_geom_torsion_site_symmetry_1
_geom_torsion_site_symmetry_2
_geom_torsion_site_symmetry_3
_geom_torsion_site_symmetry_4
_geom_torsion
_geom_torsion_publ_flag
C9 N1 C1 C6 . . . . 44.7(3) ?
C14 N1 C1 C6 . . . . -133.7(3) ?
C9 N1 C1 C2 . . . . -137.7(2) ?
C14 N1 C1 C2 . . . . 43.9(3) ?
C6 C1 C2 C3 . . . . 2.9(4) ?
N1 C1 C2 C3 . . . . -174.9(2) ?
C1 C2 C3 C4 . . . . -0.3(4) ?
C2 C3 C4 C5 . . . . -1.9(4) ?
C3 C4 C5 C6 . . . . 1.6(4) ?
C4 C5 C6 C1 . . . . 1.0(4) ?
C4 C5 C6 N2 . . . . 178.2(2) ?
C2 C1 C6 C5 . . . . -3.2(3) ?
N1 C1 C6 C5 . . . . 174.4(2) ?
C2 C1 C6 N2 . . . . 179.8(2) ?
N1 C1 C6 N2 . . . . -2.6(3) ?
C7 N2 C6 C5 . . . . 133.8(2) ?
C10 N2 C6 C5 . . . . -35.1(3) ?
C7 N2 C6 C1 . . . . -49.2(3) ?
C10 N2 C6 C1 . . . . 141.9(2) ?
C6 N2 C7 O2 . . . . -173.0(2) ?
C10 N2 C7 O2 . . . . -3.8(3) ?
C6 N2 C7 C8 . . . . 9.9(3) ?
C10 N2 C7 C8 . . . . 179.0(2) ?
O2 C7 C8 C9 . . . . -109.3(3) ?
N2 C7 C8 C9 . . . . 67.9(3) ?
O2 C7 C8 C11 . . . . 10.4(3) ?
N2 C7 C8 C11 . . . . -172.4(2) ?
C1 N1 C9 O1 . . . . -173.1(2) ?
C14 N1 C9 O1 . . . . 5.3(3) ?
C1 N1 C9 C8 . . . . 4.2(3) ?
C14 N1 C9 C8 . . . . -177.4(2) ?
C7 C8 C9 O1 . . . . 100.1(2) ?
C11 C8 C9 O1 . . . . -19.1(3) ?
C7 C8 C9 N1 . . . . -77.2(2) ?
C11 C8 C9 N1 . . . . 163.55(19) ?
C9 C8 C11 C12 . . . . -63.5(3) ?
C7 C8 C11 C12 . . . . -179.5(2) ?
C23 N3 C15 C16 . . . . 131.1(3) ?
C28 N3 C15 C16 . . . . -38.5(3) ?
C23 N3 C15 C20 . . . . -48.5(3) ?
C28 N3 C15 C20 . . . . 142.0(3) ?
C20 C15 C16 C17 . . . . 2.7(4) ?
N3 C15 C16 C17 . . . . -176.9(3) ?
C15 C16 C17 C18 . . . . -1.5(4) ?
C16 C17 C18 C19 . . . . -0.4(4) ?
C17 C18 C19 C20 . . . . 1.1(4) ?
C18 C19 C20 C15 . . . . 0.0(4) ?
C18 C19 C20 N4 . . . . -179.5(3) ?
C16 C15 C20 C19 . . . . -1.9(4) ?
N3 C15 C20 C19 . . . . 177.7(2) ?
C16 C15 C20 N4 . . . . 177.6(2) ?
N3 C15 C20 N4 . . . . -2.8(4) ?
C21 N4 C20 C19 . . . . -124.8(3) ?
C24 N4 C20 C19 . . . . 41.7(3) ?
C21 N4 C20 C15 . . . . 55.7(3) ?
C24 N4 C20 C15 . . . . -137.8(2) ?
C20 N4 C21 O4 . . . . 171.5(2) ?
C24 N4 C21 O4 . . . . 4.8(4) ?
C20 N4 C21 C22 . . . . -11.6(3) ?
C24 N4 C21 C22 . . . . -178.2(2) ?
O4 C21 C22 C25 . . . . -12.3(3) ?
N4 C21 C22 C25 . . . . 170.7(2) ?
O4 C21 C22 C23 . . . . 109.5(3) ?
N4 C21 C22 C23 . . . . -67.4(3) ?
C15 N3 C23 O3 . . . . -177.0(2) ?
C28 N3 C23 O3 . . . . -7.4(4) ?
C15 N3 C23 C22 . . . . 6.0(3) ?
C28 N3 C23 C22 . . . . 175.6(2) ?
C25 C22 C23 O3 . . . . 14.7(3) ?
C21 C22 C23 O3 . . . . -106.3(3) ?
C25 C22 C23 N3 . . . . -168.3(2) ?
C21 C22 C23 N3 . . . . 70.7(3) ?
C23 C22 C25 C26 . . . . 72.0(3) ?
C21 C22 C25 C26 . . . . -168.9(2) ?
